data_1505122
loop_
_publ_author_name
'Du, Hongzhi'
'Pang, Xuan'
'Yu, Haiyang'
'Zhuang, Xiuli'
'Chen, Xuesi'
'Cui, Dongmei'
'Wang, Xianhong'
'Jing, Xiabin'

_publ_section_title
;
 Polymerization ofrac-Lactide Using Schiff Base Aluminum
 Catalysts:&#x00A0; Structure, Activity, and Stereoselectivity
;
_journal_issue 6
_journal_name_full Macromolecules
_journal_page_first 1904
_journal_paper_doi 10.1021/ma062194u
_journal_volume 40
_journal_year 2007
_chemical_formula_sum 'C18 H15 Al Cl4 N2 O2'
_chemical_formula_weight 460.10
_chemical_name_systematic
; 
 ? 
;
_space_group_IT_number 14
_symmetry_cell_setting monoclinic
_symmetry_space_group_name_Hall '-P 2ybc'
_symmetry_space_group_name_H-M 'P 1 21/c 1'
_atom_sites_solution_hydrogens geom
_atom_sites_solution_primary direct
_atom_sites_solution_secondary difmap
_audit_creation_method SHELXL-97
_cell_angle_alpha 90.00
_cell_angle_beta 112.8790(10)
_cell_angle_gamma 90.00
_cell_formula_units_Z 4
_cell_length_a 13.4404(10)
_cell_length_b 14.5891(10)
_cell_length_c 10.7266(8)
_cell_measurement_reflns_used 3619
_cell_measurement_temperature 187(2)
_cell_measurement_theta_max 25.90
_cell_measurement_theta_min 2.49
_cell_volume 1937.8(2)
_computing_cell_refinement 'Bruker SMART'
_computing_data_collection 'Bruker SMART'
_computing_data_reduction 'Bruker SAINT'
_computing_molecular_graphics 'Bruker SHELXTL'
_computing_publication_material 'Bruker SHELXTL'
_computing_structure_refinement 'SHELXL-97 (Sheldrick, 1997)'
_computing_structure_solution 'SHELXS-97 (Sheldrick, 1990)'
_diffrn_ambient_temperature 187(2)
_diffrn_measured_fraction_theta_full 0.998
_diffrn_measured_fraction_theta_max 0.998
_diffrn_measurement_device_type 'CCD area detector'
_diffrn_measurement_method 'phi and omega scans'
_diffrn_radiation_monochromator graphite
_diffrn_radiation_source 'fine-focus sealed tube'
_diffrn_radiation_type MoK\a
_diffrn_radiation_wavelength 0.71073
_diffrn_reflns_av_R_equivalents 0.0272
_diffrn_reflns_av_sigmaI/netI 0.0318
_diffrn_reflns_limit_h_max 16
_diffrn_reflns_limit_h_min -11
_diffrn_reflns_limit_k_max 18
_diffrn_reflns_limit_k_min -17
_diffrn_reflns_limit_l_max 13
_diffrn_reflns_limit_l_min -13
_diffrn_reflns_number 11346
_diffrn_reflns_theta_full 26.03
_diffrn_reflns_theta_max 26.03
_diffrn_reflns_theta_min 1.64
_exptl_absorpt_coefficient_mu 0.673
_exptl_absorpt_correction_T_max 0.9544
_exptl_absorpt_correction_T_min 0.8334
_exptl_absorpt_correction_type multi-scan
_exptl_crystal_density_diffrn 1.577
_exptl_crystal_density_method 'not measured'
_exptl_crystal_F_000 936
_exptl_crystal_size_max 0.28
_exptl_crystal_size_mid 0.15
_exptl_crystal_size_min 0.07
_refine_diff_density_max 0.363
_refine_diff_density_min -0.256
_refine_diff_density_rms 0.058
_refine_ls_extinction_method none
_refine_ls_goodness_of_fit_ref 1.033
_refine_ls_hydrogen_treatment constr
_refine_ls_matrix_type full
_refine_ls_number_parameters 245
_refine_ls_number_reflns 3822
_refine_ls_number_restraints 0
_refine_ls_restrained_S_all 1.033
_refine_ls_R_factor_all 0.0469
_refine_ls_R_factor_gt 0.0374
_refine_ls_shift/su_max 0.001
_refine_ls_shift/su_mean 0.000
_refine_ls_structure_factor_coef Fsqd
_refine_ls_weighting_details 'calc w=1/[\s^2^(Fo^2^)+(0.0494P)^2^+0.5064P] where P=(Fo^2^+2Fc^2^)/3'
_refine_ls_weighting_scheme calc
_refine_ls_wR_factor_gt 0.0881
_refine_ls_wR_factor_ref 0.0935
_reflns_number_gt 3217
_reflns_number_total 3822
_reflns_threshold_expression >2sigma(I)
_cod_data_source_file ma062194usi20060921_060458.cif
_cod_data_source_block q038
_cod_depositor_comments
;
The following automatic conversions were performed:

'_symmetry_cell_setting' value 'Monoclinic' changed to 'monoclinic'
according to /home/saulius/struct/CIF-dictionaries/cif_core.dic
dictionary named 'cif_core.dic' version 2.4.1 from
2010-06-29.

'_exptl_absorpt_correction_type' value 'Multi-scan'
changed to 'multi-scan' according to
/home/saulius/struct/CIF-dictionaries/cif_core.dic dictionary named
'cif_core.dic' version 2.4.1 from 2010-06-29.

Automatic conversion script
Id: cif_fix_values 1715 2011-07-08 13:25:40Z adriana 
;
_cod_original_sg_symbol_H-M P2(1)/c
_cod_database_code 1505122

loop_
_symmetry_equiv_pos_as_xyz
'x, y, z'
'-x, y+1/2, -z+1/2'
'-x, -y, -z'
'x, -y-1/2, z-1/2'

loop_
_atom_site_label
_atom_site_type_symbol
_atom_site_fract_x
_atom_site_fract_y
_atom_site_fract_z
_atom_site_U_iso_or_equiv
_atom_site_adp_type
_atom_site_occupancy
_atom_site_symmetry_multiplicity
_atom_site_calc_flag
_atom_site_refinement_flags
Al Al 0.50758(5) 0.45578(4) 0.80986(6) 0.02178(15) Uani 1 1 d .
N1 N 0.37805(14) 0.53494(11) 0.69704(17) 0.0241(4) Uani 1 1 d .
N2 N 0.56729(14) 0.58288(11) 0.86298(16) 0.0235(4) Uani 1 1 d .
O1 O 0.41203(11) 0.37470(9) 0.82877(14) 0.0249(3) Uani 1 1 d .
O2 O 0.60864(11) 0.41593(10) 0.97070(14) 0.0275(3) Uani 1 1 d .
Cl1 Cl 0.34305(4) 0.19655(4) 0.89020(5) 0.03105(15) Uani 1 1 d .
Cl2 Cl -0.03835(5) 0.28158(5) 0.49318(7) 0.0606(2) Uani 1 1 d .
Cl3 Cl 0.75237(5) 0.27403(4) 1.14156(6) 0.03571(16) Uani 1 1 d .
Cl4 Cl 1.06357(5) 0.52663(5) 1.23177(8) 0.0551(2) Uani 1 1 d .
C1 C 0.26372(17) 0.27326(14) 0.7681(2) 0.0257(5) Uani 1 1 d .
C2 C 0.15842(18) 0.25018(16) 0.6905(2) 0.0323(5) Uani 1 1 d .
H2 H 0.1301 0.1927 0.7024 0.039 Uiso 1 1 calc R
C3 C 0.09381(19) 0.31214(18) 0.5940(2) 0.0367(6) Uani 1 1 d .
C4 C 0.13413(18) 0.39553(16) 0.5781(2) 0.0335(5) Uani 1 1 d .
H4 H 0.0889 0.4378 0.5136 0.040 Uiso 1 1 calc R
C5 C 0.24181(17) 0.41902(15) 0.6564(2) 0.0264(5) Uani 1 1 d .
C6 C 0.31077(17) 0.35702(14) 0.7529(2) 0.0237(4) Uani 1 1 d .
C7 C 0.27952(18) 0.50948(15) 0.6394(2) 0.0273(5) Uani 1 1 d .
H7 H 0.2284 0.5520 0.5825 0.033 Uiso 1 1 calc R
C8 C 0.40865(18) 0.62777(14) 0.6725(2) 0.0281(5) Uani 1 1 d .
H8A H 0.3451 0.6689 0.6434 0.034 Uiso 1 1 calc R
H8B H 0.4380 0.6268 0.6010 0.034 Uiso 1 1 calc R
C9 C 0.49383(17) 0.66056(14) 0.8051(2) 0.0274(5) Uani 1 1 d .
H9A H 0.5340 0.7132 0.7894 0.033 Uiso 1 1 calc R
H9B H 0.4598 0.6801 0.8677 0.033 Uiso 1 1 calc R
C10 C 0.66657(17) 0.60008(14) 0.9356(2) 0.0254(5) Uani 1 1 d .
H10 H 0.6905 0.6617 0.9399 0.031 Uiso 1 1 calc R
C11 C 0.74435(17) 0.53200(14) 1.0113(2) 0.0252(5) Uani 1 1 d .
C12 C 0.85346(18) 0.55740(16) 1.0753(2) 0.0312(5) Uani 1 1 d .
H12 H 0.8754 0.6175 1.0633 0.037 Uiso 1 1 calc R
C13 C 0.92779(17) 0.49628(17) 1.1544(2) 0.0338(5) Uani 1 1 d .
C14 C 0.89661(18) 0.40875(16) 1.1752(2) 0.0316(5) Uani 1 1 d .
H14 H 0.9487 0.3665 1.2311 0.038 Uiso 1 1 calc R
C15 C 0.78996(17) 0.38367(14) 1.1143(2) 0.0263(5) Uani 1 1 d .
C16 C 0.70956(17) 0.44285(14) 1.0283(2) 0.0240(4) Uani 1 1 d .
C17 C 0.55767(18) 0.41754(15) 0.6675(2) 0.0288(5) Uani 1 1 d .
H17A H 0.5469 0.3505 0.6550 0.035 Uiso 1 1 calc R
H17B H 0.5106 0.4471 0.5817 0.035 Uiso 1 1 calc R
C18 C 0.67443(19) 0.43872(16) 0.6906(2) 0.0348(5) Uani 1 1 d .
H18A H 0.6869 0.5049 0.7031 0.052 Uiso 1 1 calc R
H18B H 0.6887 0.4185 0.6120 0.052 Uiso 1 1 calc R
H18C H 0.7228 0.4064 0.7716 0.052 Uiso 1 1 calc R

loop_
_atom_site_aniso_label
_atom_site_aniso_U_11
_atom_site_aniso_U_22
_atom_site_aniso_U_33
_atom_site_aniso_U_23
_atom_site_aniso_U_13
_atom_site_aniso_U_12
Al 0.0204(3) 0.0222(3) 0.0223(3) 0.0008(2) 0.0079(3) -0.0012(2)
N1 0.0236(10) 0.0239(9) 0.0246(9) 0.0025(7) 0.0093(8) 0.0003(7)
N2 0.0262(10) 0.0219(9) 0.0241(9) -0.0005(7) 0.0116(8) -0.0007(7)
O1 0.0199(8) 0.0262(8) 0.0254(7) 0.0045(6) 0.0053(6) -0.0032(6)
O2 0.0202(8) 0.0283(8) 0.0295(8) 0.0055(6) 0.0046(6) -0.0044(6)
Cl1 0.0319(3) 0.0256(3) 0.0340(3) 0.0037(2) 0.0110(2) -0.0008(2)
Cl2 0.0301(4) 0.0725(5) 0.0575(4) 0.0167(4) -0.0067(3) -0.0216(3)
Cl3 0.0295(3) 0.0302(3) 0.0414(3) 0.0065(2) 0.0072(3) -0.0005(2)
Cl4 0.0235(3) 0.0681(5) 0.0620(4) 0.0080(3) 0.0038(3) -0.0136(3)
C1 0.0255(12) 0.0275(11) 0.0244(10) 0.0009(8) 0.0102(9) 0.0011(9)
C2 0.0279(13) 0.0349(12) 0.0334(12) -0.0011(10) 0.0111(10) -0.0098(10)
C3 0.0220(12) 0.0497(15) 0.0322(12) 0.0018(11) 0.0037(10) -0.0092(11)
C4 0.0252(12) 0.0407(14) 0.0307(12) 0.0069(10) 0.0066(10) -0.0011(10)
C5 0.0225(11) 0.0326(12) 0.0246(10) 0.0018(9) 0.0098(9) -0.0014(9)
C6 0.0223(11) 0.0281(11) 0.0225(10) -0.0024(8) 0.0106(9) -0.0018(9)
C7 0.0258(12) 0.0305(12) 0.0251(10) 0.0041(9) 0.0093(9) 0.0036(9)
C8 0.0282(12) 0.0246(11) 0.0329(12) 0.0078(9) 0.0132(10) 0.0037(9)
C9 0.0308(12) 0.0214(11) 0.0324(11) 0.0016(9) 0.0149(10) 0.0016(9)
C10 0.0300(12) 0.0245(11) 0.0246(10) -0.0037(8) 0.0136(10) -0.0060(9)
C11 0.0239(11) 0.0294(11) 0.0230(10) -0.0032(8) 0.0100(9) -0.0038(9)
C12 0.0289(13) 0.0350(12) 0.0299(12) -0.0043(9) 0.0116(10) -0.0093(10)
C13 0.0194(12) 0.0459(14) 0.0327(12) -0.0026(10) 0.0066(10) -0.0073(10)
C14 0.0247(12) 0.0387(13) 0.0297(11) 0.0013(10) 0.0086(10) 0.0023(10)
C15 0.0239(12) 0.0280(11) 0.0268(11) -0.0011(9) 0.0097(9) -0.0013(9)
C16 0.0223(11) 0.0292(11) 0.0210(10) -0.0021(8) 0.0089(9) -0.0029(9)
C17 0.0303(12) 0.0274(11) 0.0290(11) -0.0043(9) 0.0119(10) -0.0031(10)
C18 0.0336(14) 0.0370(13) 0.0392(13) -0.0116(10) 0.0203(11) -0.0060(10)

loop_
_atom_type_symbol
_atom_type_description
_atom_type_scat_dispersion_real
_atom_type_scat_dispersion_imag
_atom_type_scat_source
C C 0.0033 0.0016 'International Tables Vol C Tables 4.2.6.8 and 6.1.1.4'
H H 0.0000 0.0000 'International Tables Vol C Tables 4.2.6.8 and 6.1.1.4'
N N 0.0061 0.0033 'International Tables Vol C Tables 4.2.6.8 and 6.1.1.4'
O O 0.0106 0.0060 'International Tables Vol C Tables 4.2.6.8 and 6.1.1.4'
Al Al 0.0645 0.0514 'International Tables Vol C Tables 4.2.6.8 and 6.1.1.4'
Cl Cl 0.1484 0.1585 'International Tables Vol C Tables 4.2.6.8 and 6.1.1.4'

loop_
_geom_angle_atom_site_label_1
_geom_angle_atom_site_label_2
_geom_angle_atom_site_label_3
_geom_angle
O1 Al O2 89.18(7)
O1 Al C17 111.80(8)
O2 Al C17 106.78(9)
O1 Al N2 142.24(7)
O2 Al N2 87.57(7)
C17 Al N2 105.13(8)
O1 Al N1 87.57(7)
O2 Al N1 152.50(7)
C17 Al N1 99.76(9)
N2 Al N1 78.55(7)
C7 N1 C8 119.37(18)
C7 N1 Al 127.19(15)
C8 N1 Al 113.15(13)
C10 N2 C9 118.34(18)
C10 N2 Al 123.97(15)
C9 N2 Al 117.48(13)
C6 O1 Al 131.88(13)
C16 O2 Al 127.03(13)
C2 C1 C6 122.8(2)
C2 C1 Cl1 118.95(17)
C6 C1 Cl1 118.21(16)
C1 C2 C3 119.2(2)
C1 C2 H2 120.4
C3 C2 H2 120.4
C4 C3 C2 120.4(2)
C4 C3 Cl2 120.53(19)
C2 C3 Cl2 119.07(18)
C3 C4 C5 120.6(2)
C3 C4 H4 119.7
C5 C4 H4 119.7
C4 C5 C6 120.7(2)
C4 C5 C7 118.4(2)
C6 C5 C7 120.80(19)
O1 C6 C1 120.06(18)
O1 C6 C5 123.70(18)
C1 C6 C5 116.21(19)
N1 C7 C5 123.4(2)
N1 C7 H7 118.3
C5 C7 H7 118.3
N1 C8 C9 106.56(16)
N1 C8 H8A 110.4
C9 C8 H8A 110.4
N1 C8 H8B 110.4
C9 C8 H8B 110.4
H8A C8 H8B 108.6
N2 C9 C8 106.91(16)
N2 C9 H9A 110.3
C8 C9 H9A 110.3
N2 C9 H9B 110.3
C8 C9 H9B 110.3
H9A C9 H9B 108.6
N2 C10 C11 124.28(19)
N2 C10 H10 117.9
C11 C10 H10 117.9
C12 C11 C16 120.8(2)
C12 C11 C10 118.93(19)
C16 C11 C10 120.09(19)
C13 C12 C11 120.3(2)
C13 C12 H12 119.8
C11 C12 H12 119.8
C12 C13 C14 120.5(2)
C12 C13 Cl4 120.60(18)
C14 C13 Cl4 118.86(18)
C15 C14 C13 119.5(2)
C15 C14 H14 120.2
C13 C14 H14 120.2
C14 C15 C16 122.7(2)
C14 C15 Cl3 118.92(17)
C16 C15 Cl3 118.36(16)
O2 C16 C15 120.89(19)
O2 C16 C11 123.07(19)
C15 C16 C11 116.02(19)
C18 C17 Al 117.19(15)
C18 C17 H17A 108.0
Al C17 H17A 108.0
C18 C17 H17B 108.0
Al C17 H17B 108.0
H17A C17 H17B 107.2
C17 C18 H18A 109.5
C17 C18 H18B 109.5
H18A C18 H18B 109.5
C17 C18 H18C 109.5
H18A C18 H18C 109.5
H18B C18 H18C 109.5

loop_
_geom_bond_atom_site_label_1
_geom_bond_atom_site_label_2
_geom_bond_distance
Al O1 1.8144(15)
Al O2 1.8268(15)
Al C17 1.974(2)
Al N2 2.0129(18)
Al N1 2.0472(18)
N1 C7 1.280(3)
N1 C8 1.468(3)
N2 C10 1.281(3)
N2 C9 1.472(3)
O1 C6 1.311(2)
O2 C16 1.313(2)
Cl1 C1 1.737(2)
Cl2 C3 1.741(2)
Cl3 C15 1.736(2)
Cl4 C13 1.743(2)
C1 C2 1.376(3)
C1 C6 1.414(3)
C2 C3 1.394(3)
C2 H2 0.9500
C3 C4 1.369(3)
C4 C5 1.404(3)
C4 H4 0.9500
C5 C6 1.415(3)
C5 C7 1.450(3)
C7 H7 0.9500
C8 C9 1.515(3)
C8 H8A 0.9900
C8 H8B 0.9900
C9 H9A 0.9900
C9 H9B 0.9900
C10 C11 1.442(3)
C10 H10 0.9500
C11 C12 1.406(3)
C11 C16 1.418(3)
C12 C13 1.362(3)
C12 H12 0.9500
C13 C14 1.389(3)
C14 C15 1.374(3)
C14 H14 0.9500
C15 C16 1.410(3)
C17 C18 1.522(3)
C17 H17A 0.9900
C17 H17B 0.9900
C18 H18A 0.9800
C18 H18B 0.9800
C18 H18C 0.9800
